data_7131684
loop_
_publ_author_name
'Patra, Ashoke Kumar'
'Srimayee, Soumya'
'Halder, Dibakar'
'Roy, Anik'
'Mukherjee, Souvik'
'Kundu, Somenath'
'Hossain, Maidul'
'Saha, Rajat'
'Lee, Chang-Hee'
'Manna, Debasis'
'Saha, Indrajit'

_publ_section_title
;
 Transmembrane fluoride anion transport by
 <i>meso</i>-3,5-bis(trifluoromethyl)phenyl picket calix[4]pyrrole.
;
_journal_issue 48
_journal_name_full 'Chemical communications (Cambridge, England)'
_journal_page_first 7407
_journal_page_last 7410
_journal_paper_doi 10.1039/d3cc02032k
_journal_volume 59
_journal_year 2023
_chemical_formula_moiety 'C44 H44 F12 N4 O2'
_chemical_formula_sum 'C44 H44 F12 N4 O2'
_chemical_formula_weight 888.83
_space_group_crystal_system monoclinic
_space_group_IT_number 15
_space_group_name_Hall '-C 2yc'
_space_group_name_H-M_alt 'C 1 2/c 1'
_atom_sites_solution_hydrogens geom
_audit_creation_method SHELXL-2018/3
_audit_update_record
;
2023-01-24 deposited with the CCDC.	2023-05-19 downloaded from the CCDC.
;
_cell_angle_alpha 90
_cell_angle_beta 104.647(2)
_cell_angle_gamma 90
_cell_formula_units_Z 4
_cell_length_a 25.1735(8)
_cell_length_b 9.9028(3)
_cell_length_c 18.7477(6)
_cell_measurement_reflns_used 26435
_cell_measurement_temperature 273(2)
_cell_measurement_theta_max 21.241
_cell_measurement_theta_min 2.220
_cell_volume 4521.7(2)
_computing_cell_refinement 'SAINT (Bruker, 2008)'
_computing_data_collection 'APEX2 (Bruker, 2008)'
_computing_data_reduction 'SAINT (Bruker, 2008)'
_computing_structure_refinement 'SHELXL-2018/3 (Sheldrick, 2018)'
_computing_structure_solution 'SHELXT 2014/5 (Sheldrick, 2014)'
_diffrn_ambient_temperature 273(2)
_diffrn_measured_fraction_theta_full 0.998
_diffrn_measured_fraction_theta_max 0.998
_diffrn_measurement_device_type 'Bruker APEX-II CCD'
_diffrn_radiation_type MoK\a
_diffrn_radiation_wavelength 0.71073
_diffrn_reflns_av_R_equivalents 0.0444
_diffrn_reflns_av_unetI/netI 0.0215
_diffrn_reflns_Laue_measured_fraction_full 0.998
_diffrn_reflns_Laue_measured_fraction_max 0.998
_diffrn_reflns_limit_h_max 25
_diffrn_reflns_limit_h_min -25
_diffrn_reflns_limit_k_max 10
_diffrn_reflns_limit_k_min -10
_diffrn_reflns_limit_l_max 19
_diffrn_reflns_limit_l_min -19
_diffrn_reflns_number 26435
_diffrn_reflns_point_group_measured_fraction_full 0.998
_diffrn_reflns_point_group_measured_fraction_max 0.998
_diffrn_reflns_theta_full 21.241
_diffrn_reflns_theta_max 21.241
_diffrn_reflns_theta_min 2.220
_exptl_absorpt_coefficient_mu 0.115
_exptl_absorpt_correction_type multi-scan
_exptl_absorpt_process_details '(SADABS; Bruker, 2008)'
_exptl_crystal_colour Colorless
_exptl_crystal_density_diffrn 1.306
_exptl_crystal_description Needle
_exptl_crystal_F_000 1840
_exptl_crystal_size_max 0.12
_exptl_crystal_size_mid 0.10
_exptl_crystal_size_min 0.08
_exptl_transmission_factor_max 0.991
_exptl_transmission_factor_min 0.986
_refine_diff_density_max 0.224
_refine_diff_density_min -0.175
_refine_diff_density_rms 0.043
_refine_ls_extinction_method none
_refine_ls_goodness_of_fit_ref 1.075
_refine_ls_hydrogen_treatment constr
_refine_ls_matrix_type full
_refine_ls_number_parameters 348
_refine_ls_number_reflns 2502
_refine_ls_number_restraints 0
_refine_ls_restrained_S_all 1.075
_refine_ls_R_factor_all 0.0520
_refine_ls_R_factor_gt 0.0433
_refine_ls_shift/su_max 0.000
_refine_ls_shift/su_mean 0.000
_refine_ls_structure_factor_coef Fsqd
_refine_ls_weighting_details 'w=1/[\s^2^(Fo^2^)+(0.0672P)^2^+2.6894P] where P=(Fo^2^+2Fc^2^)/3'
_refine_ls_weighting_scheme calc
_refine_ls_wR_factor_gt 0.1163
_refine_ls_wR_factor_ref 0.1213
_reflns_Friedel_coverage 0.000
_reflns_number_gt 2090
_reflns_number_total 2502
_reflns_threshold_expression 'I > 2\s(I)'
_cod_data_source_file d3cc02032k2.cif
_cod_data_source_block shelx_CCDC3
_cod_depositor_comments 'Adding full bibliography for 7131681--7131686.cif.'
_cod_original_sg_symbol_H-M 'C 2/c'
_cod_database_code 7131684
_shelx_shelxl_version_number 2018/3
_shelx_space_group_comment
;
The symmetry employed for this shelxl refinement is uniquely defined
by the following loop, which should always be used as a source of
symmetry information in preference to the above space-group names.
They are only intended as comments.
;

loop_
_space_group_symop_operation_xyz
'x, y, z'
'-x, y, -z+1/2'
'x+1/2, y+1/2, z'
'-x+1/2, y+1/2, -z+1/2'
'-x, -y, -z'
'x, -y, z-1/2'
'-x+1/2, -y+1/2, -z'
'x+1/2, -y+1/2, z-1/2'

loop_
_atom_site_label
_atom_site_type_symbol
_atom_site_fract_x
_atom_site_fract_y
_atom_site_fract_z
_atom_site_U_iso_or_equiv
_atom_site_adp_type
_atom_site_occupancy
_atom_site_site_symmetry_order
_atom_site_calc_flag
_atom_site_refinement_flags_posn
_atom_site_refinement_flags_adp
_atom_site_refinement_flags_occupancy
_atom_site_disorder_assembly
_atom_site_disorder_group
C1 C 0.79617(9) 1.0174(2) 0.45232(12) 0.0452(6) Uani 1 1 d . . . . .
C2 C 0.76513(11) 1.1262(2) 0.42377(15) 0.0620(7) Uani 1 1 d . . . . .
H2 H 0.772463 1.215473 0.438280 0.074 Uiso 1 1 calc R U . . .
C3 C 0.72001(11) 1.0803(3) 0.36853(15) 0.0651(7) Uani 1 1 d . . . . .
H3 H 0.692187 1.134175 0.340522 0.078 Uiso 1 1 calc R U . . .
C4 C 0.72381(9) 0.9448(3) 0.36289(12) 0.0480(6) Uani 1 1 d . . . . .
C5 C 0.68957(11) 0.8473(3) 0.30851(13) 0.0602(7) Uani 1 1 d . . . . .
C6 C 0.68813(9) 0.7079(2) 0.33946(12) 0.0490(6) Uani 1 1 d . . . . .
C7 C 0.69050(12) 0.5853(3) 0.30895(15) 0.0694(8) Uani 1 1 d . . . . .
H7 H 0.698678 0.568857 0.264053 0.083 Uiso 1 1 calc R U . . .
C8 C 0.67854(12) 0.4865(3) 0.35650(15) 0.0696(8) Uani 1 1 d . . . . .
H8 H 0.677347 0.393830 0.348309 0.084 Uiso 1 1 calc R U . . .
C9 C 0.66900(9) 0.5497(2) 0.41657(12) 0.0454(6) Uani 1 1 d . . . . .
C10 C 0.65332(9) 0.4937(2) 0.48348(13) 0.0474(6) Uani 1 1 d . . . . .
C11 C 0.60804(9) 0.5800(2) 0.50291(14) 0.0502(6) Uani 1 1 d . . . . .
C12 C 0.60297(10) 0.5915(3) 0.57396(15) 0.0583(7) Uani 1 1 d . . . . .
H12 H 0.628219 0.548182 0.611899 0.070 Uiso 1 1 calc R U . . .
C13 C 0.56077(11) 0.6666(3) 0.59025(16) 0.0672(8) Uani 1 1 d . . . . .
C14 C 0.52306(11) 0.7313(3) 0.53520(17) 0.0742(8) Uani 1 1 d . . . . .
H14 H 0.495210 0.782674 0.546149 0.089 Uiso 1 1 calc R U . . .
C15 C 0.52693(10) 0.7194(3) 0.46377(17) 0.0693(8) Uani 1 1 d . . . . .
C16 C 0.56863(10) 0.6438(3) 0.44748(15) 0.0610(7) Uani 1 1 d . . . . .
H16 H 0.570372 0.635471 0.398713 0.073 Uiso 1 1 calc R U . . .
C17 C 0.5569(2) 0.6790(6) 0.6679(2) 0.1020(13) Uani 1 1 d . . . . .
C18 C 0.48567(18) 0.7861(6) 0.4023(3) 0.1026(14) Uani 1 1 d . . . . .
C19 C 0.63004(13) 0.9014(3) 0.2850(2) 0.1090(13) Uani 1 1 d . . . . .
H19A H 0.630102 0.990629 0.264981 0.163 Uiso 1 1 calc R U . . .
H19B H 0.608191 0.842823 0.248238 0.163 Uiso 1 1 calc R U . . .
H19C H 0.614899 0.904313 0.327075 0.163 Uiso 1 1 calc R U . . .
C20 C 0.71340(19) 0.8391(4) 0.24064(17) 0.1197(15) Uani 1 1 d . . . . .
H20A H 0.714469 0.927911 0.220467 0.180 Uiso 1 1 calc R U . . .
H20B H 0.749908 0.802809 0.254992 0.180 Uiso 1 1 calc R U . . .
H20C H 0.690667 0.781656 0.204146 0.180 Uiso 1 1 calc R U . . .
C21 C 0.62925(11) 0.3503(3) 0.46476(16) 0.0696(8) Uani 1 1 d . . . . .
H21A H 0.619083 0.313427 0.506777 0.104 Uiso 1 1 calc R U . . .
H21B H 0.597427 0.355337 0.423855 0.104 Uiso 1 1 calc R U . . .
H21C H 0.656324 0.293386 0.452046 0.104 Uiso 1 1 calc R U . . .
C22 C 0.65425(15) 0.9683(4) 0.5453(2) 0.1157(13) Uani 1 1 d . . . . .
H22A H 0.642489 0.941643 0.588075 0.173 Uiso 1 1 calc R U . . .
H22B H 0.623165 0.970713 0.503244 0.173 Uiso 1 1 calc R U . . .
H22C H 0.670704 1.056240 0.553107 0.173 Uiso 1 1 calc R U . . .
N1 N 0.77059(7) 0.90647(18) 0.41462(10) 0.0464(5) Uani 1 1 d . . . . .
H1 H 0.782189 0.824744 0.422292 0.056 Uiso 1 1 calc R U . . .
N2 N 0.67580(7) 0.68537(18) 0.40605(10) 0.0449(5) Uani 1 1 d . . . . .
H2A H 0.672784 0.747597 0.436778 0.054 Uiso 1 1 calc R U . . .
F1 F 0.583(3) 0.784(5) 0.700(2) 0.24(2) Uani 0.36(4) 1 d . . . . .
F2 F 0.5272(11) 0.781(2) 0.6800(5) 0.167(9) Uani 0.60(4) 1 d . . . . .
F3 F 0.5062(3) 0.668(5) 0.6733(5) 0.181(15) Uani 0.43(3) 1 d . . . . .
F4 F 0.5482(9) 0.5686(10) 0.6980(6) 0.195(9) Uani 0.67(3) 1 d . . . . .
F5 F 0.5886(17) 0.611(7) 0.7118(9) 0.26(2) Uani 0.45(4) 1 d . . . . .
F6 F 0.6037(7) 0.720(2) 0.7100(9) 0.128(7) Uani 0.46(4) 1 d . . . . .
F7 F 0.4808(15) 0.737(4) 0.3390(8) 0.191(17) Uani 0.42(3) 1 d . . . . .
F8 F 0.4412(8) 0.7099(17) 0.3798(11) 0.123(10) Uani 0.40(3) 1 d . . . . .
F9 F 0.4395(6) 0.805(5) 0.4101(12) 0.208(16) Uani 0.55(4) 1 d . . . . .
F10 F 0.4659(12) 0.898(2) 0.4282(13) 0.176(12) Uani 0.47(4) 1 d . . . . .
F11 F 0.5036(13) 0.9127(16) 0.3997(14) 0.202(8) Uani 0.56(3) 1 d . . . . .
F12 F 0.5009(6) 0.813(3) 0.3463(11) 0.207(13) Uani 0.62(4) 1 d . . . . .
O1 O 0.69191(8) 0.87715(18) 0.53291(13) 0.0788(6) Uani 1 1 d . . . . .
H1A H 0.722131 0.913318 0.540633 0.118 Uiso 1 1 calc R U . . .

loop_
_atom_site_aniso_label
_atom_site_aniso_U_11
_atom_site_aniso_U_22
_atom_site_aniso_U_33
_atom_site_aniso_U_23
_atom_site_aniso_U_13
_atom_site_aniso_U_12
C1 0.0411(13) 0.0396(14) 0.0561(14) 0.0007(12) 0.0146(11) -0.0030(12)
C2 0.0715(18) 0.0383(15) 0.0709(18) -0.0009(13) 0.0082(15) 0.0044(13)
C3 0.0655(18) 0.0542(19) 0.0686(18) 0.0082(14) 0.0039(14) 0.0141(14)
C4 0.0438(14) 0.0539(17) 0.0470(14) 0.0076(12) 0.0129(12) 0.0002(11)
C5 0.0659(17) 0.0653(17) 0.0445(15) 0.0052(13) 0.0047(13) -0.0123(14)
C6 0.0444(14) 0.0577(17) 0.0432(14) -0.0045(12) 0.0082(11) -0.0036(12)
C7 0.092(2) 0.070(2) 0.0499(15) -0.0117(15) 0.0246(15) 0.0030(16)
C8 0.095(2) 0.0480(16) 0.0661(18) -0.0160(15) 0.0204(16) -0.0011(15)
C9 0.0417(13) 0.0400(14) 0.0522(14) -0.0057(12) 0.0079(11) -0.0041(10)
C10 0.0431(13) 0.0379(13) 0.0606(15) -0.0010(11) 0.0122(12) -0.0060(11)
C11 0.0375(13) 0.0498(15) 0.0633(17) 0.0056(12) 0.0129(12) -0.0078(11)
C12 0.0445(14) 0.0664(17) 0.0638(17) 0.0085(13) 0.0135(12) -0.0006(13)
C13 0.0525(17) 0.084(2) 0.0700(19) 0.0028(16) 0.0249(15) 0.0021(15)
C14 0.0479(16) 0.086(2) 0.095(2) 0.0105(18) 0.0288(16) 0.0118(15)
C15 0.0427(16) 0.087(2) 0.081(2) 0.0193(17) 0.0205(15) 0.0105(15)
C16 0.0444(15) 0.0761(18) 0.0625(17) 0.0103(14) 0.0133(13) -0.0010(14)
C17 0.080(3) 0.144(5) 0.086(3) 0.002(3) 0.030(3) 0.023(3)
C18 0.070(3) 0.128(4) 0.119(4) 0.055(4) 0.039(3) 0.038(3)
C19 0.080(2) 0.083(2) 0.128(3) 0.029(2) -0.041(2) -0.0069(18)
C20 0.198(4) 0.111(3) 0.059(2) -0.0099(19) 0.049(2) -0.064(3)
C21 0.0656(17) 0.0513(16) 0.088(2) -0.0010(14) 0.0126(15) -0.0178(13)
C22 0.100(3) 0.086(2) 0.170(4) -0.035(2) 0.050(3) 0.013(2)
N1 0.0439(11) 0.0368(11) 0.0566(12) 0.0042(9) 0.0095(10) 0.0003(9)
N2 0.0483(11) 0.0408(12) 0.0482(12) -0.0068(9) 0.0170(9) -0.0026(9)
F1 0.36(6) 0.21(3) 0.205(19) -0.152(17) 0.16(3) -0.12(3)
F2 0.201(17) 0.204(13) 0.119(4) 0.002(6) 0.083(6) 0.105(11)
F3 0.080(6) 0.40(4) 0.080(5) 0.015(9) 0.047(4) 0.023(9)
F4 0.32(2) 0.173(8) 0.147(7) 0.014(5) 0.154(12) -0.044(10)
F5 0.24(2) 0.47(6) 0.077(7) 0.100(17) 0.071(11) 0.22(3)
F6 0.155(10) 0.149(13) 0.073(7) -0.017(8) 0.020(6) 0.009(9)
F7 0.19(3) 0.27(2) 0.073(9) -0.002(12) -0.030(12) 0.13(2)
F8 0.068(10) 0.154(10) 0.120(13) 0.038(8) -0.027(8) -0.017(6)
F9 0.068(8) 0.41(4) 0.158(14) 0.141(19) 0.049(8) 0.110(15)
F10 0.152(18) 0.158(12) 0.192(12) -0.010(8) -0.005(10) 0.106(11)
F11 0.231(19) 0.174(9) 0.185(13) 0.090(8) 0.024(10) 0.076(9)
F12 0.108(7) 0.37(3) 0.162(13) 0.176(17) 0.078(8) 0.114(11)
O1 0.0693(12) 0.0566(12) 0.1139(16) -0.0157(11) 0.0294(12) 0.0005(10)

loop_
_atom_type_symbol
_atom_type_description
_atom_type_scat_dispersion_real
_atom_type_scat_dispersion_imag
_atom_type_scat_source
C C 0.0033 0.0016 'International Tables Vol C Tables 4.2.6.8 and 6.1.1.4'
H H 0.0000 0.0000 'International Tables Vol C Tables 4.2.6.8 and 6.1.1.4'
N N 0.0061 0.0033 'International Tables Vol C Tables 4.2.6.8 and 6.1.1.4'
F F 0.0171 0.0103 'International Tables Vol C Tables 4.2.6.8 and 6.1.1.4'
O O 0.0106 0.0060 'International Tables Vol C Tables 4.2.6.8 and 6.1.1.4'

loop_
_geom_angle_atom_site_label_1
_geom_angle_atom_site_label_2
_geom_angle_atom_site_label_3
_geom_angle
_geom_angle_site_symmetry_1
_geom_angle_site_symmetry_3
_geom_angle_publ_flag
C2 C1 N1 106.4(2) . . ?
C2 C1 C10 130.8(2) . 7_666 ?
N1 C1 C10 122.59(19) . 7_666 ?
C1 C2 C3 108.1(2) . . ?
C1 C2 H2 125.9 . . ?
C3 C2 H2 125.9 . . ?
C4 C3 C2 108.6(2) . . ?
C4 C3 H3 125.7 . . ?
C2 C3 H3 125.7 . . ?
C3 C4 N1 106.5(2) . . ?
C3 C4 C5 130.5(2) . . ?
N1 C4 C5 122.8(2) . . ?
C6 C5 C4 113.16(19) . . ?
C6 C5 C20 108.9(2) . . ?
C4 C5 C20 108.5(2) . . ?
C6 C5 C19 108.2(2) . . ?
C4 C5 C19 108.5(2) . . ?
C20 C5 C19 109.5(3) . . ?
C7 C6 N2 106.4(2) . . ?
C7 C6 C5 130.9(2) . . ?
N2 C6 C5 122.1(2) . . ?
C6 C7 C8 108.5(2) . . ?
C6 C7 H7 125.7 . . ?
C8 C7 H7 125.7 . . ?
C9 C8 C7 108.4(2) . . ?
C9 C8 H8 125.8 . . ?
C7 C8 H8 125.8 . . ?
C8 C9 N2 106.0(2) . . ?
C8 C9 C10 131.0(2) . . ?
N2 C9 C10 123.02(19) . . ?
C9 C10 C1 110.02(18) . 7_666 ?
C9 C10 C11 110.92(19) . . ?
C1 C10 C11 112.00(19) 7_666 . ?
C9 C10 C21 108.5(2) . . ?
C1 C10 C21 108.30(19) 7_666 . ?
C11 C10 C21 106.96(18) . . ?
C12 C11 C16 117.5(2) . . ?
C12 C11 C10 122.1(2) . . ?
C16 C11 C10 120.3(2) . . ?
C11 C12 C13 121.3(2) . . ?
C11 C12 H12 119.4 . . ?
C13 C12 H12 119.4 . . ?
C14 C13 C12 120.4(3) . . ?
C14 C13 C17 119.6(3) . . ?
C12 C13 C17 120.0(3) . . ?
C13 C14 C15 119.2(3) . . ?
C13 C14 H14 120.4 . . ?
C15 C14 H14 120.4 . . ?
C14 C15 C16 120.5(2) . . ?
C14 C15 C18 120.5(3) . . ?
C16 C15 C18 119.1(3) . . ?
C15 C16 C11 121.1(3) . . ?
C15 C16 H16 119.4 . . ?
C11 C16 H16 119.4 . . ?
F5 C17 F4 51(3) . . ?
F5 C17 F1 88(5) . . ?
F4 C17 F1 127(2) . . ?
F5 C17 F6 54(3) . . ?
F4 C17 F6 103.2(13) . . ?
F1 C17 F6 37(3) . . ?
F5 C17 F2 128.6(16) . . ?
F4 C17 F2 114.3(13) . . ?
F1 C17 F2 63(3) . . ?
F6 C17 F2 97.2(15) . . ?
F5 C17 F3 113(3) . . ?
F4 C17 F3 67.5(19) . . ?
F1 C17 F3 114(3) . . ?
F6 C17 F3 136.5(12) . . ?
F2 C17 F3 55.7(13) . . ?
F5 C17 C13 115.4(9) . . ?
F4 C17 C13 115.1(5) . . ?
F1 C17 C13 111.9(12) . . ?
F6 C17 C13 110.2(8) . . ?
F2 C17 C13 114.5(5) . . ?
F3 C17 C13 112.0(6) . . ?
F9 C18 F12 125.2(6) . . ?
F9 C18 F7 108(2) . . ?
F12 C18 F7 42.3(17) . . ?
F9 C18 F8 51.3(17) . . ?
F12 C18 F8 105.8(16) . . ?
F7 C18 F8 67(2) . . ?
F9 C18 F11 101(3) . . ?
F12 C18 F11 65.6(15) . . ?
F7 C18 F11 106(2) . . ?
F8 C18 F11 141.9(12) . . ?
F9 C18 F10 52(2) . . ?
F12 C18 F10 110.4(18) . . ?
F7 C18 F10 134.2(13) . . ?
F8 C18 F10 102.8(18) . . ?
F11 C18 F10 53.3(14) . . ?
F9 C18 C15 118.2(5) . . ?
F12 C18 C15 116.5(5) . . ?
F7 C18 C15 115.9(8) . . ?
F8 C18 C15 111.0(6) . . ?
F11 C18 C15 105.4(7) . . ?
F10 C18 C15 109.4(8) . . ?
C5 C19 H19A 109.5 . . ?
C5 C19 H19B 109.5 . . ?
H19A C19 H19B 109.5 . . ?
C5 C19 H19C 109.5 . . ?
H19A C19 H19C 109.5 . . ?
H19B C19 H19C 109.5 . . ?
C5 C20 H20A 109.5 . . ?
C5 C20 H20B 109.5 . . ?
H20A C20 H20B 109.5 . . ?
C5 C20 H20C 109.5 . . ?
H20A C20 H20C 109.5 . . ?
H20B C20 H20C 109.5 . . ?
C10 C21 H21A 109.5 . . ?
C10 C21 H21B 109.5 . . ?
H21A C21 H21B 109.5 . . ?
C10 C21 H21C 109.5 . . ?
H21A C21 H21C 109.5 . . ?
H21B C21 H21C 109.5 . . ?
O1 C22 H22A 109.5 . . ?
O1 C22 H22B 109.5 . . ?
H22A C22 H22B 109.5 . . ?
O1 C22 H22C 109.5 . . ?
H22A C22 H22C 109.5 . . ?
H22B C22 H22C 109.5 . . ?
C1 N1 C4 110.35(18) . . ?
C1 N1 H1 124.8 . . ?
C4 N1 H1 124.8 . . ?
C9 N2 C6 110.66(18) . . ?
C9 N2 H2A 124.7 . . ?
C6 N2 H2A 124.7 . . ?
F6 F1 C17 72(2) . . ?
F6 F1 F2 127(4) . . ?
C17 F1 F2 59.2(17) . . ?
F6 F1 F5 34(3) . . ?
C17 F1 F5 44(2) . . ?
F2 F1 F5 93(2) . . ?
F3 F2 C17 62.2(9) . . ?
F3 F2 F1 116(2) . . ?
C17 F2 F1 58.2(17) . . ?
F2 F3 C17 62.1(9) . . ?
F2 F3 F4 109.2(10) . . ?
C17 F3 F4 55.1(9) . . ?
F5 F4 C17 60.7(19) . . ?
F5 F4 F3 113(3) . . ?
C17 F4 F3 57.4(11) . . ?
F4 F5 F6 132(2) . . ?
F4 F5 C17 68.2(14) . . ?
F6 F5 C17 68(2) . . ?
F4 F5 F1 108(2) . . ?
F6 F5 F1 23(2) . . ?
C17 F5 F1 48(3) . . ?
F1 F6 F5 123(4) . . ?
F1 F6 C17 71(3) . . ?
F5 F6 C17 58.0(14) . . ?
F12 F7 C18 67.3(15) . . ?
F12 F7 F8 121(2) . . ?
C18 F7 F8 58.8(12) . . ?
F9 F8 C18 59.4(10) . . ?
F9 F8 F7 103.7(19) . . ?
C18 F8 F7 54.2(12) . . ?
F8 F9 F10 139(2) . . ?
F8 F9 C18 69.2(12) . . ?
F10 F9 C18 70.2(16) . . ?
F9 F10 F11 115.3(19) . . ?
F9 F10 C18 57.9(10) . . ?
F11 F10 C18 62.5(10) . . ?
F10 F11 C18 64.2(13) . . ?
F10 F11 F12 109.4(18) . . ?
C18 F11 F12 53.6(9) . . ?
F7 F12 C18 70.4(13) . . ?
F7 F12 F11 129(2) . . ?
C18 F12 F11 60.8(10) . . ?
C22 O1 H1A 109.5 . . ?

loop_
_geom_bond_atom_site_label_1
_geom_bond_atom_site_label_2
_geom_bond_distance
_geom_bond_site_symmetry_2
_geom_bond_publ_flag
C1 C2 1.358(3) . ?
C1 N1 1.375(3) . ?
C1 C10 1.518(3) 7_666 ?
C2 C3 1.405(4) . ?
C2 H2 0.9300 . ?
C3 C4 1.351(3) . ?
C3 H3 0.9300 . ?
C4 N1 1.376(3) . ?
C4 C5 1.507(3) . ?
C5 C6 1.501(3) . ?
C5 C20 1.540(4) . ?
C5 C19 1.547(4) . ?
C6 C7 1.350(3) . ?
C6 N2 1.379(3) . ?
C7 C8 1.406(4) . ?
C7 H7 0.9300 . ?
C8 C9 1.361(3) . ?
C8 H8 0.9300 . ?
C9 N2 1.375(3) . ?
C9 C10 1.512(3) . ?
C10 C11 1.540(3) . ?
C10 C21 1.549(3) . ?
C11 C12 1.374(3) . ?
C11 C16 1.393(3) . ?
C12 C13 1.393(4) . ?
C12 H12 0.9300 . ?
C13 C14 1.372(4) . ?
C13 C17 1.488(5) . ?
C14 C15 1.372(4) . ?
C14 H14 0.9300 . ?
C15 C16 1.385(4) . ?
C15 C18 1.497(5) . ?
C16 H16 0.9300 . ?
C17 F5 1.197(16) . ?
C17 F4 1.274(9) . ?
C17 F1 1.29(2) . ?
C17 F6 1.305(17) . ?
C17 F2 1.307(8) . ?
C17 F3 1.309(10) . ?
C18 F9 1.222(8) . ?
C18 F12 1.233(11) . ?
C18 F7 1.259(13) . ?
C18 F8 1.328(11) . ?
C18 F11 1.337(12) . ?
C18 F10 1.358(14) . ?
C19 H19A 0.9600 . ?
C19 H19B 0.9600 . ?
C19 H19C 0.9600 . ?
C20 H20A 0.9600 . ?
C20 H20B 0.9600 . ?
C20 H20C 0.9600 . ?
C21 H21A 0.9600 . ?
C21 H21B 0.9600 . ?
C21 H21C 0.9600 . ?
C22 O1 1.370(4) . ?
C22 H22A 0.9600 . ?
C22 H22B 0.9600 . ?
C22 H22C 0.9600 . ?
N1 H1 0.8600 . ?
N2 H2A 0.8600 . ?
F1 F6 0.82(6) . ?
F1 F2 1.35(6) . ?
F1 F5 1.73(8) . ?
F2 F3 1.22(3) . ?
F3 F4 1.44(3) . ?
F4 F5 1.07(5) . ?
F5 F6 1.15(6) . ?
F7 F12 0.90(3) . ?
F7 F8 1.43(4) . ?
F8 F9 1.11(3) . ?
F9 F10 1.14(4) . ?
F10 F11 1.21(3) . ?
F11 F12 1.40(3) . ?
O1 H1A 0.8200 . ?
